data_7205718
loop_
_publ_author_name
'Lee, Chin-Fen'
'Hsu, Shu-Chun'
'Chan, Kai-Chao'
'Nurnabi, Mohammad'
'Lee, Chung-Chou'
'Wu, Jing-Yun'
'Lai, Long-Li'
'Lu, Kuang-Lieh'

_publ_section_title
;
 Self-adaptation of a conformationally flexible yet restricted
 &#x201C;piperazine-pyrazine&#x201D; building block toward the design
 of coordination polymers
;
_journal_issue 8
_journal_name_full CrystEngComm
_journal_page_first 2960
_journal_paper_doi 10.1039/c0ce00703j
_journal_volume 13
_journal_year 2011
_chemical_formula_sum 'C36 H42 N20 Ni O6'
_chemical_formula_weight 909.61
_chemical_name_systematic
;
?
;
_space_group_IT_number 2
_symmetry_cell_setting triclinic
_symmetry_space_group_name_Hall '-P 1'
_symmetry_space_group_name_H-M 'P -1'
_atom_sites_solution_hydrogens geom
_atom_sites_solution_primary direct
_atom_sites_solution_secondary difmap
_audit_creation_method SHELXL-97
_cell_angle_alpha 94.7990(10)
_cell_angle_beta 102.3860(10)
_cell_angle_gamma 109.5010(10)
_cell_formula_units_Z 1
_cell_length_a 8.2524(3)
_cell_length_b 9.4588(3)
_cell_length_c 13.3920(4)
_cell_measurement_reflns_used 7856
_cell_measurement_temperature 293(2)
_cell_measurement_theta_max 28.13
_cell_measurement_theta_min 2.32
_cell_volume 948.66(5)
_computing_cell_refinement 'Bruker SAINT'
_computing_data_collection 'Bruker SMART'
_computing_data_reduction 'Bruker SAINT'
_computing_structure_refinement 'SHELXL-97 (Sheldrick, 1997)'
_computing_structure_solution 'SIR92 (Giacovazzo et al, 1993)'
_diffrn_ambient_temperature 293(2)
_diffrn_measured_fraction_theta_full 0.770
_diffrn_measured_fraction_theta_max 0.770
_diffrn_measurement_device_type 'CCD area detector'
_diffrn_measurement_method 'phi and omega scans'
_diffrn_radiation_monochromator graphite
_diffrn_radiation_source 'fine-focus sealed tube'
_diffrn_radiation_type MoK\a
_diffrn_radiation_wavelength 0.71073
_diffrn_reflns_av_R_equivalents 0.0527
_diffrn_reflns_av_sigmaI/netI 0.0582
_diffrn_reflns_limit_h_max 11
_diffrn_reflns_limit_h_min -11
_diffrn_reflns_limit_k_max 12
_diffrn_reflns_limit_k_min -13
_diffrn_reflns_limit_l_max 17
_diffrn_reflns_limit_l_min -18
_diffrn_reflns_number 15977
_diffrn_reflns_theta_full 31.48
_diffrn_reflns_theta_max 31.48
_diffrn_reflns_theta_min 2.32
_exptl_absorpt_coefficient_mu 0.590
_exptl_absorpt_correction_type none
_exptl_crystal_colour green
_exptl_crystal_density_diffrn 1.592
_exptl_crystal_density_method 'not measured'
_exptl_crystal_description prism
_exptl_crystal_F_000 474
_exptl_crystal_size_max 0.32
_exptl_crystal_size_mid 0.28
_exptl_crystal_size_min 0.20
_refine_diff_density_max 0.885
_refine_diff_density_min -0.499
_refine_diff_density_rms 0.070
_refine_ls_extinction_method none
_refine_ls_goodness_of_fit_ref 0.686
_refine_ls_hydrogen_treatment constr
_refine_ls_matrix_type full
_refine_ls_number_parameters 286
_refine_ls_number_reflns 4846
_refine_ls_number_restraints 0
_refine_ls_restrained_S_all 0.686
_refine_ls_R_factor_all 0.0523
_refine_ls_R_factor_gt 0.0390
_refine_ls_shift/su_max 0.000
_refine_ls_shift/su_mean 0.000
_refine_ls_structure_factor_coef Fsqd
_refine_ls_weighting_details 'calc w=1/[\s^2^(Fo^2^)+(0.1181P)^2^+0.0000P] where P=(Fo^2^+2Fc^2^)/3'
_refine_ls_weighting_scheme calc
_refine_ls_wR_factor_gt 0.1124
_refine_ls_wR_factor_ref 0.1171
_reflns_number_gt 3564
_reflns_number_total 4846
_reflns_threshold_expression >2sigma(I)
_cod_data_source_file c0ce00703j.txt
_cod_data_source_block i8137_0m
_cod_depositor_comments
;
The following automatic conversions were performed:
'_symmetry_cell_setting' value 'Triclinic' changed to 'triclinic'
according to '/home/saulius/struct/CIF-dictionaries/cif_core.dic'
dictionary named 'cif_core.dic' version 2.4.1 from 2010-06-29.

Automatic conversion script
Id: cif_fix_enum 1555 2011-01-17 13:19:09Z saulius 
;
_cod_original_sg_symbol_H-M P-1
_cod_database_code 7205718

loop_
_symmetry_equiv_pos_as_xyz
'x, y, z'
'-x, -y, -z'

loop_
_atom_site_label
_atom_site_type_symbol
_atom_site_fract_x
_atom_site_fract_y
_atom_site_fract_z
_atom_site_U_iso_or_equiv
_atom_site_adp_type
_atom_site_occupancy
_atom_site_symmetry_multiplicity
_atom_site_calc_flag
_atom_site_refinement_flags
_atom_site_disorder_assembly
_atom_site_disorder_group
Ni1 Ni 0.5000 0.5000 0.5000 0.01764(11) Uani 1 2 d S . .
O1 O 0.76948(16) 0.59079(14) 0.49603(9) 0.0249(3) Uani 1 1 d . . .
O2 O 0.85178(18) 0.57496(15) 0.35216(10) 0.0321(3) Uani 1 1 d . . .
O3 O 1.0177(2) 0.7452(2) 0.48241(14) 0.0681(6) Uani 1 1 d . . .
N1 N 0.56291(19) 0.47872(16) 0.91134(10) 0.0196(3) Uani 1 1 d . . .
N2 N 0.7785(2) 0.42989(17) 0.84329(11) 0.0234(3) Uani 1 1 d . . .
N3 N 0.61103(18) 0.45991(15) 0.64639(10) 0.0183(3) Uani 1 1 d . . .
N4 N 0.6946(2) 0.08048(16) 0.29900(12) 0.0257(3) Uani 1 1 d . . .
N5 N 0.9444(2) 0.02563(16) 0.20135(12) 0.0269(4) Uani 1 1 d . . .
N6 N 0.4376(2) -0.01854(17) 0.35452(13) 0.0279(4) Uani 1 1 d . . .
N7 N 0.47274(19) 0.27527(16) 0.43782(11) 0.0208(3) Uani 1 1 d . . .
N8 N 1.0126(2) -0.14801(18) 0.10124(13) 0.0295(4) Uani 1 1 d . . .
N9 N 1.3270(2) 0.0759(2) 0.09164(14) 0.0354(4) Uani 1 1 d . . .
N10 N 0.8794(2) 0.63771(17) 0.44218(12) 0.0248(3) Uani 1 1 d . . .
C1 C 0.4237(2) 0.5428(2) 0.90573(13) 0.0240(4) Uani 1 1 d . . .
H1A H 0.3437 0.5115 0.8366 0.029 Uiso 1 1 calc R . .
H1B H 0.4768 0.6530 0.9191 0.029 Uiso 1 1 calc R . .
C2 C 0.3195(2) 0.4892(2) 0.98492(13) 0.0248(4) Uani 1 1 d . . .
H2A H 0.2349 0.5399 0.9847 0.030 Uiso 1 1 calc R . .
H2B H 0.2533 0.3806 0.9658 0.030 Uiso 1 1 calc R . .
C3 C 0.6320(2) 0.46523(18) 0.82782(12) 0.0177(3) Uani 1 1 d . . .
C4 C 0.8332(2) 0.4026(2) 0.75948(14) 0.0241(4) Uani 1 1 d . . .
H4 H 0.9319 0.3737 0.7678 0.029 Uiso 1 1 calc R . .
C5 C 0.7516(2) 0.41466(19) 0.66131(13) 0.0221(4) Uani 1 1 d . . .
H5 H 0.7934 0.3916 0.6052 0.026 Uiso 1 1 calc R . .
C6 C 0.5518(2) 0.48398(19) 0.72885(13) 0.0191(3) Uani 1 1 d . . .
H6 H 0.4541 0.5142 0.7206 0.023 Uiso 1 1 calc R . .
C7 C 0.8112(3) 0.2016(2) 0.25892(15) 0.0290(4) Uani 1 1 d . . .
H7A H 0.8397 0.2981 0.3028 0.035 Uiso 1 1 calc R . .
H7B H 0.7494 0.2067 0.1898 0.035 Uiso 1 1 calc R . .
C8 C 0.9813(3) 0.1773(2) 0.25468(16) 0.0293(4) Uani 1 1 d . . .
H8A H 1.0475 0.2521 0.2189 0.035 Uiso 1 1 calc R . .
H8B H 1.0541 0.1913 0.3246 0.035 Uiso 1 1 calc R . .
C9 C 0.8295(3) -0.0948(2) 0.24370(17) 0.0322(5) Uani 1 1 d . . .
H9A H 0.8910 -0.0958 0.3139 0.039 Uiso 1 1 calc R . .
H9B H 0.8034 -0.1926 0.2021 0.039 Uiso 1 1 calc R . .
C10 C 0.6589(3) -0.0712(2) 0.24448(17) 0.0315(5) Uani 1 1 d . . .
H10A H 0.5899 -0.0836 0.1737 0.038 Uiso 1 1 calc R . .
H10B H 0.5895 -0.1472 0.2783 0.038 Uiso 1 1 calc R . .
C11 C 0.5732(2) 0.10444(19) 0.34615(14) 0.0233(4) Uani 1 1 d . . .
C12 C 0.3261(3) 0.0076(2) 0.40598(15) 0.0300(4) Uani 1 1 d . . .
H12 H 0.2326 -0.0752 0.4138 0.036 Uiso 1 1 calc R . .
C13 C 0.3422(2) 0.1506(2) 0.44805(14) 0.0254(4) Uani 1 1 d . . .
H13 H 0.2615 0.1616 0.4842 0.030 Uiso 1 1 calc R . .
C14 C 0.5881(2) 0.2519(2) 0.38866(13) 0.0223(4) Uani 1 1 d . . .
H14 H 0.6820 0.3355 0.3820 0.027 Uiso 1 1 calc R . .
C15 C 1.0609(2) -0.0047(2) 0.14998(14) 0.0245(4) Uani 1 1 d . . .
C16 C 1.1204(3) -0.1746(2) 0.04663(16) 0.0308(4) Uani 1 1 d . . .
H16 H 1.0889 -0.2724 0.0109 0.037 Uiso 1 1 calc R . .
C17 C 1.2736(3) -0.0662(2) 0.04051(16) 0.0313(4) Uani 1 1 d . . .
H17 H 1.3422 -0.0912 0.0003 0.038 Uiso 1 1 calc R . .
C18 C 1.2227(3) 0.1067(2) 0.14577(15) 0.0291(4) Uani 1 1 d . . .
H18 H 1.2568 0.2046 0.1821 0.035 Uiso 1 1 calc R . .

loop_
_atom_site_aniso_label
_atom_site_aniso_U_11
_atom_site_aniso_U_22
_atom_site_aniso_U_33
_atom_site_aniso_U_23
_atom_site_aniso_U_13
_atom_site_aniso_U_12
Ni1 0.01734(19) 0.02281(18) 0.01422(17) 0.00335(12) 0.01016(12) 0.00527(13)
O1 0.0195(7) 0.0302(7) 0.0257(7) 0.0049(5) 0.0157(5) 0.0036(5)
O2 0.0321(8) 0.0403(8) 0.0231(7) 0.0014(6) 0.0141(6) 0.0090(6)
O3 0.0448(11) 0.0748(13) 0.0445(10) -0.0166(9) 0.0234(8) -0.0306(9)
N1 0.0204(8) 0.0295(8) 0.0138(7) 0.0043(6) 0.0103(6) 0.0113(6)
N2 0.0254(8) 0.0330(8) 0.0192(7) 0.0072(6) 0.0127(6) 0.0149(7)
N3 0.0183(7) 0.0210(7) 0.0172(7) 0.0029(5) 0.0112(6) 0.0052(6)
N4 0.0262(9) 0.0184(7) 0.0325(9) 0.0004(6) 0.0146(7) 0.0048(6)
N5 0.0291(9) 0.0195(8) 0.0343(9) 0.0026(6) 0.0159(7) 0.0074(7)
N6 0.0258(9) 0.0233(8) 0.0341(9) 0.0050(7) 0.0106(7) 0.0065(7)
N7 0.0184(8) 0.0262(8) 0.0180(7) 0.0039(6) 0.0077(6) 0.0063(6)
N8 0.0320(10) 0.0260(8) 0.0353(9) 0.0038(7) 0.0129(7) 0.0144(7)
N9 0.0339(10) 0.0353(9) 0.0401(10) 0.0068(8) 0.0182(8) 0.0109(8)
N10 0.0221(8) 0.0287(8) 0.0240(8) 0.0027(6) 0.0122(6) 0.0061(7)
C1 0.0257(10) 0.0369(10) 0.0177(8) 0.0076(7) 0.0120(7) 0.0172(8)
C2 0.0210(9) 0.0379(10) 0.0171(8) 0.0026(7) 0.0080(7) 0.0115(8)
C3 0.0196(9) 0.0183(8) 0.0175(8) 0.0031(6) 0.0107(7) 0.0059(7)
C4 0.0232(10) 0.0332(10) 0.0236(9) 0.0068(7) 0.0138(7) 0.0147(8)
C5 0.0243(10) 0.0255(9) 0.0212(9) 0.0035(7) 0.0141(7) 0.0102(8)
C6 0.0188(9) 0.0233(8) 0.0174(8) 0.0030(6) 0.0100(7) 0.0070(7)
C7 0.0350(11) 0.0210(9) 0.0348(11) 0.0033(8) 0.0188(9) 0.0091(8)
C8 0.0318(11) 0.0213(9) 0.0341(11) 0.0006(8) 0.0166(9) 0.0049(8)
C9 0.0343(12) 0.0221(9) 0.0460(12) 0.0080(8) 0.0208(10) 0.0106(8)
C10 0.0305(11) 0.0199(9) 0.0425(12) -0.0015(8) 0.0160(9) 0.0046(8)
C11 0.0223(10) 0.0234(9) 0.0228(9) 0.0030(7) 0.0061(7) 0.0068(8)
C12 0.0272(11) 0.0266(10) 0.0369(11) 0.0092(8) 0.0138(9) 0.0062(8)
C13 0.0251(10) 0.0277(9) 0.0278(10) 0.0087(7) 0.0150(8) 0.0092(8)
C14 0.0208(9) 0.0235(9) 0.0218(9) 0.0039(7) 0.0081(7) 0.0056(7)
C15 0.0247(10) 0.0237(9) 0.0267(9) 0.0050(7) 0.0071(8) 0.0105(8)
C16 0.0356(12) 0.0279(10) 0.0336(11) 0.0031(8) 0.0102(9) 0.0169(9)
C17 0.0314(11) 0.0385(11) 0.0293(10) 0.0062(8) 0.0128(8) 0.0162(9)
C18 0.0288(11) 0.0254(9) 0.0326(11) 0.0022(8) 0.0100(8) 0.0085(8)

loop_
_atom_type_symbol
_atom_type_description
_atom_type_scat_dispersion_real
_atom_type_scat_dispersion_imag
_atom_type_scat_source
C C 0.0033 0.0016 'International Tables Vol C Tables 4.2.6.8 and 6.1.1.4'
H H 0.0000 0.0000 'International Tables Vol C Tables 4.2.6.8 and 6.1.1.4'
N N 0.0061 0.0033 'International Tables Vol C Tables 4.2.6.8 and 6.1.1.4'
O O 0.0106 0.0060 'International Tables Vol C Tables 4.2.6.8 and 6.1.1.4'
Ni Ni 0.3393 1.1124 'International Tables Vol C Tables 4.2.6.8 and 6.1.1.4'

loop_
_geom_angle_atom_site_label_1
_geom_angle_atom_site_label_2
_geom_angle_atom_site_label_3
_geom_angle
_geom_angle_site_symmetry_1
_geom_angle_site_symmetry_3
_geom_angle_publ_flag
N3 Ni1 N3 180.0 . 2_666 ?
N3 Ni1 O1 97.24(5) . 2_666 ?
N3 Ni1 O1 82.76(5) 2_666 2_666 ?
N3 Ni1 O1 82.76(5) . . ?
N3 Ni1 O1 97.24(5) 2_666 . ?
O1 Ni1 O1 180.0 2_666 . ?
N3 Ni1 N7 92.16(5) . 2_666 ?
N3 Ni1 N7 87.84(5) 2_666 2_666 ?
O1 Ni1 N7 92.46(5) 2_666 2_666 ?
O1 Ni1 N7 87.54(5) . 2_666 ?
N3 Ni1 N7 87.84(5) . . ?
N3 Ni1 N7 92.16(5) 2_666 . ?
O1 Ni1 N7 87.54(5) 2_666 . ?
O1 Ni1 N7 92.46(5) . . ?
N7 Ni1 N7 180.00(3) 2_666 . ?
N10 O1 Ni1 147.36(11) . . ?
C3 N1 C2 118.32(14) . 2_667 ?
C3 N1 C1 120.68(14) . . ?
C2 N1 C1 112.88(13) 2_667 . ?
C4 N2 C3 116.58(15) . . ?
C6 N3 C5 117.18(15) . . ?
C6 N3 Ni1 122.08(12) . . ?
C5 N3 Ni1 120.69(11) . . ?
C11 N4 C10 119.45(15) . . ?
C11 N4 C7 121.31(15) . . ?
C10 N4 C7 113.30(15) . . ?
C15 N5 C8 121.34(15) . . ?
C15 N5 C9 119.90(15) . . ?
C8 N5 C9 113.35(15) . . ?
C12 N6 C11 116.60(16) . . ?
C14 N7 C13 116.61(16) . . ?
C14 N7 Ni1 121.06(12) . . ?
C13 N7 Ni1 122.31(12) . . ?
C15 N8 C16 116.39(17) . . ?
C18 N9 C17 117.30(18) . . ?
O3 N10 O2 120.12(16) . . ?
O3 N10 O1 118.26(15) . . ?
O2 N10 O1 121.59(15) . . ?
N1 C1 C2 110.34(15) . . ?
N1 C2 C1 111.32(15) 2_667 . ?
N2 C3 N1 117.57(14) . . ?
N2 C3 C6 120.29(14) . . ?
N1 C3 C6 122.13(15) . . ?
N2 C4 C5 123.58(16) . . ?
N3 C5 C4 120.01(15) . . ?
N3 C6 C3 122.14(16) . . ?
N4 C7 C8 112.03(16) . . ?
N5 C8 C7 110.97(16) . . ?
N5 C9 C10 110.98(16) . . ?
N4 C10 C9 110.64(16) . . ?
N6 C11 N4 117.86(16) . . ?
N6 C11 C14 119.80(16) . . ?
N4 C11 C14 122.31(16) . . ?
N6 C12 C13 123.38(17) . . ?
N7 C13 C12 121.13(17) . . ?
N7 C14 C11 122.42(16) . . ?
N8 C15 N5 116.66(16) . . ?
N8 C15 C18 119.93(17) . . ?
N5 C15 C18 123.41(16) . . ?
N8 C16 C17 123.52(18) . . ?
N9 C17 C16 120.84(19) . . ?
N9 C18 C15 121.94(18) . . ?

loop_
_geom_bond_atom_site_label_1
_geom_bond_atom_site_label_2
_geom_bond_distance
_geom_bond_site_symmetry_2
_geom_bond_publ_flag
Ni1 N3 2.1005(14) . ?
Ni1 N3 2.1005(14) 2_666 ?
Ni1 O1 2.1140(12) 2_666 ?
Ni1 O1 2.1140(12) . ?
Ni1 N7 2.1370(15) 2_666 ?
Ni1 N7 2.1370(15) . ?
O1 N10 1.2670(18) . ?
O2 N10 1.2368(19) . ?
O3 N10 1.223(2) . ?
N1 C3 1.375(2) . ?
N1 C2 1.455(2) 2_667 ?
N1 C1 1.459(2) . ?
N2 C4 1.333(2) . ?
N2 C3 1.338(2) . ?
N3 C6 1.332(2) . ?
N3 C5 1.347(2) . ?
N4 C11 1.361(2) . ?
N4 C10 1.459(2) . ?
N4 C7 1.454(2) . ?
N5 C15 1.384(2) . ?
N5 C8 1.450(2) . ?
N5 C9 1.461(2) . ?
N6 C12 1.334(2) . ?
N6 C11 1.351(2) . ?
N7 C14 1.332(2) . ?
N7 C13 1.346(2) . ?
N8 C15 1.342(2) . ?
N8 C16 1.336(3) . ?
N9 C18 1.323(2) . ?
N9 C17 1.338(3) . ?
C1 C2 1.520(2) . ?
C2 N1 1.455(2) 2_667 ?
C3 C6 1.403(2) . ?
C4 C5 1.376(2) . ?
C7 C8 1.508(3) . ?
C9 C10 1.499(3) . ?
C11 C14 1.417(2) . ?
C12 C13 1.373(3) . ?
C15 C18 1.414(3) . ?
C16 C17 1.360(3) . ?
